data_1557346
loop_
_publ_author_name
'Butts, Craig P.'
'Eberson, Lennart'
'Hartshorn, Michael P.'
'Robinson, Ward T.'
'Timmerman-Vaughan, David J.'
'Young, Dawson A. W.'

_publ_section_title
;
 Photochemical Nitration by Tetranitromethane. Part XXVI. Adduct Formation
 in the Photochemical Reaction of 1,2,3-Trimethylbenzene: the Formation of
 'Double' Adducts Including Nitronic Esters
;
_journal_name_full 'Acta Chemica Scandinavica'
_journal_page_first 29
_journal_page_last 47
_journal_paper_doi 10.3891/acta.chem.scand.50-0029
_journal_volume 50
_journal_year 1996
_chemical_formula_sum 'C10 H12 N6 O12'
_chemical_formula_weight 408.26
_chemical_name_common
;
1,2,3-Trimethyl-r-3,c-4,c-6-trinitro-t-5-trinitromethykyclohex-1-ene
;
_space_group_IT_number 14
_space_group_name_Hall '-P 2yn'
_space_group_name_H-M_alt 'P 1 21/n 1'
_symmetry_cell_setting monoclinic
_symmetry_Int_Tables_number 14
_symmetry_space_group_name_Hall '-P 2yn'
_symmetry_space_group_name_H-M 'P 1 21/n 1'
_cell_angle_alpha 90.
_cell_angle_beta 110.84(3)
_cell_angle_gamma 90.
_cell_formula_units_Z 4
_cell_length_a 10.187(2)
_cell_length_b 13.904(4)
_cell_length_c 12.348(3)
_cell_volume 1634.5(8)
_diffrn_ambient_temperature 173
_diffrn_radiation_probe x-ray
_diffrn_radiation_type MoK\a
_diffrn_radiation_wavelength 0.71069
_exptl_absorpt_coefficient_mu 0.154
_exptl_crystal_density_diffrn 1.659
_refine_ls_number_reflns 1222
_refine_ls_R_factor_gt 0.036
_refine_ls_wR_factor_ref 0.077
_cod_data_source_file Acta-Chem-Scand-1996-50-29-2.cif
_cod_data_source_block 1
_cod_original_cell_volume 1634.5(7)
_cod_original_sg_symbol_H-M 'P 21/n'
_cod_original_formula_sum ' C10 H12 N6 O12'
_cod_database_code 1557346

loop_
_space_group_symop_id
_space_group_symop_operation_xyz
1 x,y,z
2 1/2-x,1/2+y,1/2-z
3 -x,-y,-z
4 1/2+x,1/2-y,1/2+z

loop_
_atom_site_label
_atom_site_type_symbol
_atom_site_thermal_displace_type
_atom_site_fract_x
_atom_site_fract_y
_atom_site_fract_z
_atom_site_occupancy
_atom_site_U_iso_or_equiv
_atom_site_calc_flag
_atom_site_refinement_flags
_atom_site_disorder_assembly
_atom_site_disorder_group
O11 O Uiso -0.0126(3) 0.6513(2) 0.4394(2) 1.000 0.0690(10) . . . .
O12 O Uiso 0.1820(2) 0.6430(2) 0.4112(2) 1.000 0.0390(10) . . . .
O21 O Uiso 0.2819(3) 0.5671(2) 0.2383(2) 1.000 0.0450(10) . . . .
O22 O Uiso 0.0858(3) 0.4958(2) 0.1463(2) 1.000 0.0510(10) . . . .
O31 O Uiso 0.3353(2) 0.8137(2) 0.4177(2) 1.000 0.0370(10) . . . .
O32 O Uiso 0.1557(3) 0.8802(2) 0.4412(2) 1.000 0.0550(10) . . . .
O41 O Uiso 0.3864(3) 0.6865(2) 0.0487(2) 1.000 0.0620(10) . . . .
O42 O Uiso 0.1720(2) 0.6336(2) -0.0106(2) 1.000 0.0380(10) . . . .
O51 O Uiso 0.1135(3) 0.8199(2) -0.0995(2) 1.000 0.0550(10) . . . .
O52 O Uiso 0.0083(2) 0.8639(2) 0.0162(2) 1.000 0.0380(10) . . . .
O61 O Uiso 0.4391(2) 0.8216(2) 0.2178(2) 1.000 0.0400(10) . . . .
O62 O Uiso 0.3185(2) 0.9242(2) 0.0859(2) 1.000 0.0440(10) . . . .
N1 N Uiso 0.0553(3) 0.6516(2) 0.3775(2) 1.000 0.0350(10) . . . .
N2 N Uiso 0.1542(3) 0.5670(2) 0.1894(2) 1.000 0.0320(10) . . . .
N3 N Uiso 0.2141(3) 0.8415(2) 0.3827(2) 1.000 0.0310(10) . . . .
N4 N Uiso 0.2653(3) 0.6903(2) 0.0396(2) 1.000 0.0350(10) . . . .
N5 N Uiso 0.1004(3) 0.8231(2) -0.0052(2) 1.000 0.0300(10) . . . .
N6 N Uiso 0.3369(3) 0.8472(2) 0.1361(3) 1.000 0.0320(10) . . . .
C1 C Uiso -0.0270(3) 0.8376(2) 0.2306(3) 1.000 0.0260(10) . . . .
C2 C Uiso -0.1018(3) 0.7582(2) 0.2268(3) 1.000 0.0270(10) . . . .
C3 C Uiso -0.0284(3) 0.6604(2) 0.2455(3) 1.000 0.0250(10) . . . .
C4 C Uiso 0.0715(3) 0.6607(2) 0.1762(3) 1.000 0.0220(10) . . . .
C5 C Uiso 0.1761(3) 0.7456(2) 0.1998(3) 1.000 0.0200(10) . . . .
C6 C Uiso 0.1268(3) 0.8330(2) 0.2513(2) 1.000 0.0220(10) . . . .
C7 C Uiso -0.0897(3) 0.9375(2) 0.2164(3) 1.000 0.0430(10) . . . .
C8 C Uiso -0.2557(3) 0.7605(3) 0.2060(3) 1.000 0.0410(10) . . . .
C9 C Uiso -0.1273(2) 0.5753(2) 0.2180(3) 1.000 0.0390(10) . . . .
C10 C Uiso 0.2146(3) 0.7749(2) 0.0947(3) 1.000 0.0230(10) . . . .

loop_
_atom_type_symbol
_atom_type_description
_atom_type_scat_dispersion_real
_atom_type_scat_dispersion_imag
_atom_type_scat_source
C C 0.0033 0.0016 ' International Tables Vol C Tables 4.2.6.8 and 6.1.1.4'
N N 0.0061 0.0033 ' International Tables Vol C Tables 4.2.6.8 and 6.1.1.4'
O O 0.0106 0.0060 ' International Tables Vol C Tables 4.2.6.8 and 6.1.1.4'

loop_
_geom_angle_atom_site_label_1
_geom_angle_atom_site_label_2
_geom_angle_atom_site_label_3
_geom_angle
_geom_angle_site_symmetry_1
_geom_angle_site_symmetry_2
_geom_angle_site_symmetry_3
_geom_angle_publ_flag
O11 N1 O12 124.4(3) . . . yes
O11 N1 C3 116.3(3) . . . yes
O12 N1 C3 119.2(3) . . . yes
O21 N2 O22 124.0(3) . . . yes
O21 N2 C4 120.0(3) . . . yes
O22 N2 C4 116.0(3) . . . yes
O31 N3 O32 125.5(3) . . . yes
O31 N3 C6 118.6(3) . . . yes
O32 N3 C6 115.9(3) . . . yes
O41 N4 O42 127.5(3) . . . yes
O41 N4 C10 119.2(3) . . . yes
O42 N4 C10 113.3(3) . . . yes
O51 N5 O52 125.9(3) . . . yes
O51 N5 C10 116.6(3) . . . yes
O52 N5 C10 117.5(2) . . . yes
O61 N6 O62 127.6(3) . . . yes
O61 N6 C10 115.9(3) . . . yes
O62 N6 C10 116.4(3) . . . yes
C2 C1 C6 121.4(3) . . . no
C2 C1 C7 123.0(3) . . . no
C6 C1 C7 115.6(3) . . . no
C1 C2 C3 119.2(3) . . . no
C1 C2 C8 122.6(3) . . . no
C3 C2 C8 118.1(3) . . . no
N1 C3 C2 106.6(3) . . . yes
N1 C3 C4 111.0(3) . . . yes
N1 C3 C9 104.3(3) . . . yes
C2 C3 C4 107.3(2) . . . no
C2 C3 C9 114.3(3) . . . no
C4 C3 C9 113.3(3) . . . no
N2 C4 C3 112.7(2) . . . yes
N2 C4 C5 108.3(3) . . . yes
C3 C4 C5 116.3(3) . . . no
C4 C5 C6 112.1(3) . . . no
C4 C5 C10 114.1(3) . . . no
C6 C5 C10 111.0(2) . . . no
N3 C6 C1 110.5(2) . . . yes
N3 C6 C5 110.0(2) . . . yes
C1 C6 C5 116.1(2) . . . no
N4 C10 N5 105.0(2) . . . yes
N4 C10 N6 106.7(3) . . . yes
N4 C10 C5 113.4(2) . . . yes
N5 C10 N6 106.1(2) . . . yes
N5 C10 C5 116.8(3) . . . yes
N6 C10 C5 108.2(3) . . . yes

loop_
_geom_bond_atom_site_label_1
_geom_bond_atom_site_label_2
_geom_bond_distance
_geom_bond_site_symmetry_1
_geom_bond_site_symmetry_2
_geom_bond_publ_flag
O11 N1 1.200(4) . . yes
O12 N1 1.213(4) . . yes
O21 N2 1.224(4) . . yes
O22 N2 1.219(4) . . yes
O31 N3 1.217(4) . . yes
O32 N3 1.213(4) . . yes
O41 N4 1.199(5) . . yes
O42 N4 1.221(4) . . yes
O51 N5 1.219(4) . . yes
O52 N5 1.204(4) . . yes
O61 N6 1.217(4) . . yes
O62 N6 1.218(4) . . yes
N1 C3 1.552(4) . . yes
N2 C4 1.528(4) . . yes
N3 C6 1.553(3) . . yes
N4 C10 1.537(4) . . yes
N5 C10 1.518(4) . . yes
N6 C10 1.540(4) . . yes
C1 C2 1.333(4) . . no
C1 C6 1.496(5) . . no
C1 C7 1.513(4) . . no
C2 C3 1.529(4) . . no
C2 C8 1.496(5) . . no
C3 C4 1.545(5) . . no
C3 C9 1.512(4) . . no
C4 C5 1.547(4) . . no
C5 C6 1.536(4) . . no
C5 C10 1.538(5) . . no

loop_
_geom_torsion_atom_site_label_1
_geom_torsion_atom_site_label_2
_geom_torsion_atom_site_label_3
_geom_torsion_atom_site_label_4
_geom_torsion
_geom_torsion_site_symmetry_1
_geom_torsion_site_symmetry_2
_geom_torsion_site_symmetry_3
_geom_torsion_site_symmetry_4
_geom_torsion_publ_flag
O11 N1 C3 C2 63.1(3) . . . . no
O11 N1 C3 C4 179.6(3) . . . . no
O11 N1 C3 C9 -58.1(3) . . . . no
O12 N1 C3 C2 -118.9(3) . . . . no
O12 N1 C3 C4 -2.4(4) . . . . no
O12 N1 C3 C9 119.9(3) . . . . no
O21 N2 C4 C3 -114.2(3) . . . . no
O21 N2 C4 C5 15.8(4) . . . . no
O22 N2 C4 C3 67.6(3) . . . . no
O22 N2 C4 C5 -162.3(3) . . . . no
O31 N3 C6 C1 160.4(3) . . . . no
O31 N3 C6 C5 30.9(4) . . . . no
O32 N3 C6 C1 -23.0(4) . . . . no
O32 N3 C6 C5 -152.5(3) . . . . no
O41 N4 C10 N5 121.0(3) . . . . no
O41 N4 C10 N6 8.7(4) . . . . no
O41 N4 C10 C5 -110.3(3) . . . . no
O42 N4 C10 N5 -58.5(3) . . . . no
O42 N4 C10 N6 -170.9(3) . . . . no
O42 N4 C10 C5 70.2(3) . . . . no
O51 N5 C10 N4 -31.7(4) . . . . no
O51 N5 C10 N6 81.1(3) . . . . no
O51 N5 C10 C5 -158.3(3) . . . . no
O52 N5 C10 N4 151.0(3) . . . . no
O52 N5 C10 N6 -96.3(3) . . . . no
O52 N5 C10 C5 24.4(4) . . . . no
O61 N6 C10 N4 -69.3(4) . . . . no
O61 N6 C10 N5 179.2(3) . . . . no
O61 N6 C10 C5 53.1(4) . . . . no
O62 N6 C10 N4 113.0(3) . . . . no
O62 N6 C10 N5 1.4(4) . . . . no
O62 N6 C10 C5 -124.7(3) . . . . no
C6 C1 C2 C3 0.8(5) . . . . no
C6 C1 C2 C8 -179.9(3) . . . . no
C7 C1 C2 C3 -178.3(3) . . . . no
C7 C1 C2 C8 1.1(5) . . . . no
C2 C1 C6 N3 -91.8(4) . . . . no
C2 C1 C6 C5 34.5(4) . . . . no
C7 C1 C6 N3 87.3(3) . . . . no
C7 C1 C6 C5 -146.4(3) . . . . no
C1 C2 C3 N1 75.9(4) . . . . no
C1 C2 C3 C4 -43.1(4) . . . . no
C1 C2 C3 C9 -169.5(3) . . . . no
C8 C2 C3 N1 -103.6(3) . . . . no
C8 C2 C3 C4 137.5(3) . . . . no
C8 C2 C3 C9 11.1(4) . . . . no
N1 C3 C4 N2 62.9(3) . . . . no
N1 C3 C4 C5 -63.0(3) . . . . no
C2 C3 C4 N2 178.9(3) . . . . no
C2 C3 C4 C5 53.1(4) . . . . no
C9 C3 C4 N2 -54.1(4) . . . . no
C9 C3 C4 C5 -179.9(3) . . . . no
N2 C4 C5 C6 -149.9(2) . . . . no
N2 C4 C5 C10 82.8(3) . . . . no
C3 C4 C5 C6 -21.9(4) . . . . no
C3 C4 C5 C10 -149.2(3) . . . . no
C4 C5 C6 N3 105.1(3) . . . . no
C4 C5 C6 C1 -21.4(4) . . . . no
C10 C5 C6 N3 -126.0(3) . . . . no
C10 C5 C6 C1 107.5(3) . . . . no
C4 C5 C10 N4 -52.3(4) . . . . no
C4 C5 C10 N5 70.1(3) . . . . no
C4 C5 C10 N6 -170.4(2) . . . . no
C6 C5 C10 N4 179.8(3) . . . . no
C6 C5 C10 N5 -57.8(3) . . . . no
C6 C5 C10 N6 61.7(3) . . . . no
